data_2202788
loop_
_publ_author_name
'Sakai, Ken'
'Shiomi, Meiko'
'Tsubomura, Taro'
'Kato, Kaoru'
'Yokoyama, Yoshimi'
'Kajiwara, Takashi'
'Ito, Tasuku'

_publ_section_title
;
 A head-to-head isomer of
 bis(\m-<i>N</i>-methylisonicotinamidato)bis[<i>cis</i>-diammineplatinum(II)]
 tetraperchlorate
;
_journal_issue 8
_journal_name_full 'Acta Crystallographica Section E'
_journal_page_first m559
_journal_page_last m561
_journal_paper_doi 10.1107/S1600536803014521
_journal_volume 59
_journal_year 2003
_chemical_formula_iupac '[Pt2 (C7 H8 N2 O)2 (N H3)4] (Cl O4)4'
_chemical_formula_moiety 'C14 H28 N8 O2 Pt2 4+, 4Cl O4 1-'
_chemical_formula_sum 'C14 H28 Cl4 N8 O18 Pt2'
_chemical_formula_weight 1128.42
_chemical_name_systematic
;
bis(\m-N-methylisonicotinamidato)bis[cis-diammineplatinum(II)]
tetraperchlorate
;
_space_group_IT_number 62
_symmetry_cell_setting orthorhombic
_symmetry_space_group_name_Hall '-P 2ac 2n'
_symmetry_space_group_name_H-M 'P n m a'
_atom_sites_solution_hydrogens geom
_atom_sites_solution_primary direct
_atom_sites_solution_secondary difmap
_cell_angle_alpha 90.00
_cell_angle_beta 90.00
_cell_angle_gamma 90.00
_cell_formula_units_Z 4
_cell_length_a 17.9590(7)
_cell_length_b 17.0728(7)
_cell_length_c 10.1189(4)
_cell_measurement_reflns_used 2336
_cell_measurement_temperature 296(2)
_cell_measurement_theta_max 22.0
_cell_measurement_theta_min 2.31
_cell_volume 3102.6(2)
_computing_cell_refinement 'SAINT (Bruker, 2001)'
_computing_data_collection 'SMART (Bruker, 2001)'
_computing_data_reduction SAINT
_computing_molecular_graphics 'KENX (Sakai, 2002)'
_computing_publication_material
;
SHELXL97, TEXSAN (Molecular Structure Corporation, 2001),
KENX and ORTEPII (Johnson, 1976)
;
_computing_structure_refinement 'SHELXL97 (Sheldrick, 1997)'
_computing_structure_solution 'SHELXS97 (Sheldrick, 1997)'
_diffrn_ambient_temperature 296(2)
_diffrn_detector_area_resol_mean 8.366
_diffrn_measured_fraction_theta_full 1.000
_diffrn_measured_fraction_theta_max 1.000
_diffrn_measurement_device 'Bruker SMART APEX CCD-detector'
_diffrn_measurement_method \w
_diffrn_radiation_monochromator graphite
_diffrn_radiation_source 'fine-focus sealed tube'
_diffrn_radiation_type MoK\a
_diffrn_radiation_wavelength 0.71073
_diffrn_reflns_av_R_equivalents 0.1165
_diffrn_reflns_av_sigmaI/netI 0.0866
_diffrn_reflns_limit_h_max 19
_diffrn_reflns_limit_h_min -19
_diffrn_reflns_limit_k_max 18
_diffrn_reflns_limit_k_min -18
_diffrn_reflns_limit_l_max 8
_diffrn_reflns_limit_l_min -11
_diffrn_reflns_number 16797
_diffrn_reflns_theta_full 23.25
_diffrn_reflns_theta_max 23.25
_diffrn_reflns_theta_min 2.27
_diffrn_standards_decay_% 'variation 0.23'
_diffrn_standards_interval_time 330
_diffrn_standards_number 59
_exptl_absorpt_coefficient_mu 9.442
_exptl_absorpt_correction_T_max 0.753
_exptl_absorpt_correction_T_min 0.540
_exptl_absorpt_correction_type multi-scan
_exptl_absorpt_process_details '(SADABS; Sheldrick, 1996)'
_exptl_crystal_colour 'pale green'
_exptl_crystal_density_diffrn 2.416
_exptl_crystal_density_meas ?
_exptl_crystal_density_method 'not measured'
_exptl_crystal_description prism
_exptl_crystal_F_000 2144
_exptl_crystal_size_max 0.06
_exptl_crystal_size_mid 0.05
_exptl_crystal_size_min 0.03
_refine_diff_density_max 1.426
_refine_diff_density_min -0.664
_refine_ls_extinction_expression not_refined
_refine_ls_extinction_method none
_refine_ls_goodness_of_fit_ref 0.881
_refine_ls_hydrogen_treatment constr
_refine_ls_matrix_type full
_refine_ls_number_parameters 221
_refine_ls_number_reflns 2317
_refine_ls_number_restraints 0
_refine_ls_restrained_S_all 0.881
_refine_ls_R_factor_all 0.0680
_refine_ls_R_factor_gt 0.0349
_refine_ls_shift/su_max 0.001
_refine_ls_shift/su_mean 0.000
_refine_ls_structure_factor_coef Fsqd
_refine_ls_weighting_details 'calc w = 1/[\s^2^(Fo^2^)+(0.0194P)^2^] where P = (Fo^2^+2Fc^2^)/3'
_refine_ls_weighting_scheme calc
_refine_ls_wR_factor_gt 0.0567
_refine_ls_wR_factor_ref 0.0619
_reflns_number_gt 1576
_reflns_number_total 2317
_reflns_threshold_expression I>2\s(I)
_cod_data_source_file ob6266.cif
_cod_data_source_block I
_cod_depositor_comments
;
The following automatic conversions were performed:
'_symmetry_cell_setting' value 'Orthorhombic' changed to 'orthorhombic'
according to '/home/saulius/struct/CIF-dictionaries/cif_core.dic'
dictionary named 'cif_core.dic' version 2.4.1 from
2010-06-29.

'_geom_bond_publ_flag' value 'Yes' changed to 'yes' according
to '/home/saulius/struct/CIF-dictionaries/cif_core.dic' dictionary named
'cif_core.dic' version 2.4.1 from 2010-06-29 (6 times).

Automatic conversion script
Id: cif_fix_enum 1527 2010-12-29 10:47:43Z saulius 

The following automatic conversions were performed:

'_symmetry_cell_setting' value 'Orthorhombic' changed to
'orthorhombic' according to
/home/saulius/struct/CIF-dictionaries/cif_core.dic dictionary named
'cif_core.dic' version 2.4.1 from 2010-06-29.

'_geom_bond_publ_flag'
value 'Yes' changed to 'yes' according to
/home/saulius/struct/CIF-dictionaries/cif_core.dic dictionary named
'cif_core.dic' version 2.4.1 from 2010-06-29 (6 times).

Automatic conversion script
Id: cif_fix_values 1715 2011-07-08 13:25:40Z adriana 

The following automatic conversions were performed:

'_exptl_crystal_density_meas' value 'not measured' was changed to '?'
- the value is perceived as not measured.

Automatic conversion script
Id: cif_fix_values 3008 2015-01-20 13:52:24Z robertas 
;
_cod_database_code 2202788
_cod_database_fobs_code 2202788

loop_
_symmetry_equiv_pos_as_xyz
'x, y, z'
'-x+1/2, -y, z+1/2'
'-x, y+1/2, -z'
'x+1/2, -y+1/2, -z+1/2'
'-x, -y, -z'
'x-1/2, y, -z-1/2'
'x, -y-1/2, z'
'-x-1/2, y-1/2, z-1/2'

loop_
_atom_site_label
_atom_site_fract_x
_atom_site_fract_y
_atom_site_fract_z
_atom_site_U_iso_or_equiv
_atom_site_adp_type
_atom_site_calc_flag
_atom_site_refinement_flags
_atom_site_occupancy
_atom_site_disorder_assembly
_atom_site_disorder_group
_atom_site_type_symbol
Pt1 0.23213(3) 0.2500 0.71144(6) 0.03159(17) Uani d S 1 . . Pt
Pt2 0.18482(3) 0.2500 1.00164(6) 0.03133(16) Uani d S 1 . . Pt
Cl1 0.23659(17) 0.02242(15) 0.4016(3) 0.0449(7) Uani d . 1 . . Cl
Cl2 0.3939(3) 0.2500 0.3650(5) 0.0643(13) Uani d S 1 . . Cl
Cl3 0.4567(2) 0.2500 0.9050(4) 0.0437(10) Uani d S 1 . . Cl
O1 0.1145(3) 0.1655(4) 0.9333(7) 0.0468(19) Uani d . 1 . . O
O2 0.2474(4) 0.0326(5) 0.2665(7) 0.086(3) Uani d . 1 . . O
O3 0.1775(4) -0.0338(4) 0.4210(8) 0.076(2) Uani d . 1 . . O
O4 0.2140(4) 0.0932(4) 0.4580(8) 0.086(3) Uani d . 1 . . O
O5 0.3029(4) -0.0059(4) 0.4624(7) 0.072(3) Uani d . 1 . . O
O6 0.4070(9) 0.2500 0.2335(14) 0.129(5) Uani d S 1 . . O
O7 0.3148(12) 0.2500 0.365(2) 0.193(9) Uani d S 1 . . O
O8 0.4091(7) 0.1827(7) 0.4249(11) 0.189(6) Uani d . 1 . . O
O9 0.4660(5) 0.2500 0.7644(9) 0.054(3) Uani d S 1 . . O
O10A 0.4133(6) 0.1802(6) 0.9417(10) 0.072(3) Uiso d P 0.740(9) . . O
O10B 0.4988(16) 0.1797(18) 0.952(3) 0.072(3) Uiso d P 0.260(9) . . O
O11A 0.5245(8) 0.2500 0.9767(15) 0.072(3) Uiso d SP 0.740(9) . . O
O11B 0.376(2) 0.2500 0.942(4) 0.072(3) Uiso d SP 0.260(17) . . O
N1 0.3103(4) 0.1637(4) 0.6876(8) 0.047(2) Uani d . 1 . . N
H4 0.3204 0.1580 0.6021 0.071 Uiso calc R 1 . . H
H2 0.2927 0.1188 0.7197 0.071 Uiso calc R 1 . . H
H3 0.3516 0.1768 0.7307 0.071 Uiso calc R 1 . . H
N2 0.2534(4) 0.1679(4) 1.0794(8) 0.041(2) Uani d . 1 . . N
H6 0.2533 0.1718 1.1671 0.062 Uiso calc R 1 . . H
H7 0.2994 0.1753 1.0493 0.062 Uiso calc R 1 . . H
H5 0.2377 0.1204 1.0560 0.062 Uiso calc R 1 . . H
N3 0.1554(4) 0.1647(4) 0.7217(7) 0.032(2) Uani d . 1 . . N
H1 0.1497 0.1395 0.6489 0.039 Uiso calc R 1 . . H
N4 -0.0258(4) -0.0557(4) 0.7497(9) 0.037(2) Uani d . 1 . . N
C1 0.1138(5) 0.1408(5) 0.8136(10) 0.032(3) Uani d . 1 . . C
C2 0.0614(5) 0.0740(5) 0.7868(9) 0.029(2) Uani d . 1 . . C
C3 0.0809(5) 0.0164(6) 0.6974(10) 0.042(3) Uani d . 1 . . C
H8 0.1241 0.0214 0.6475 0.050 Uiso calc R 1 . . H
C4 0.0364(5) -0.0477(6) 0.6827(11) 0.049(3) Uani d . 1 . . C
H9 0.0504 -0.0868 0.6238 0.058 Uiso calc R 1 . . H
C5 -0.0474(5) -0.0013(6) 0.8343(10) 0.041(3) Uani d . 1 . . C
H10 -0.0916 -0.0076 0.8811 0.049 Uiso calc R 1 . . H
C6 -0.0047(5) 0.0649(6) 0.8532(10) 0.036(3) Uani d . 1 . . C
H11 -0.0207 0.1037 0.9112 0.043 Uiso calc R 1 . . H
C7 -0.0708(5) -0.1290(5) 0.7344(11) 0.064(4) Uani d . 1 . . C
H14 -0.0658 -0.1605 0.8125 0.096 Uiso calc R 1 . . H
H12 -0.0532 -0.1579 0.6592 0.096 Uiso calc R 1 . . H
H13 -0.1222 -0.1156 0.7219 0.096 Uiso calc R 1 . . H

loop_
_atom_site_aniso_label
_atom_site_aniso_U_11
_atom_site_aniso_U_22
_atom_site_aniso_U_33
_atom_site_aniso_U_12
_atom_site_aniso_U_13
_atom_site_aniso_U_23
Pt1 0.0360(3) 0.0274(3) 0.0314(3) 0.000 0.0042(3) 0.000
Pt2 0.0367(3) 0.0287(3) 0.0286(3) 0.000 0.0001(3) 0.000
Cl1 0.0616(19) 0.0376(16) 0.0356(16) 0.0049(16) 0.0014(17) -0.0004(13)
Cl2 0.095(4) 0.064(3) 0.034(3) 0.000 0.013(3) 0.000
Cl3 0.043(2) 0.051(3) 0.037(2) 0.000 -0.003(2) 0.000
O1 0.043(4) 0.061(5) 0.036(4) -0.012(4) -0.001(4) -0.005(4)
O2 0.114(7) 0.113(7) 0.031(5) 0.038(5) 0.016(5) 0.024(4)
O3 0.080(6) 0.072(6) 0.077(6) -0.028(5) -0.004(5) -0.001(5)
O4 0.102(7) 0.048(5) 0.107(8) 0.010(5) -0.002(6) -0.040(5)
O5 0.067(6) 0.084(6) 0.065(6) 0.014(5) -0.013(5) 0.015(5)
O6 0.184(15) 0.139(13) 0.065(11) 0.000 -0.003(11) 0.000
O7 0.189(19) 0.178(19) 0.21(2) 0.000 0.043(18) 0.000
O8 0.283(15) 0.145(11) 0.140(10) 0.057(11) -0.018(11) 0.101(9)
O9 0.069(7) 0.075(7) 0.017(6) 0.000 0.009(5) 0.000
N1 0.052(5) 0.033(5) 0.056(6) -0.001(4) 0.002(5) -0.002(4)
N2 0.044(6) 0.037(5) 0.043(5) -0.006(4) 0.005(5) 0.003(4)
N3 0.040(5) 0.034(5) 0.023(5) -0.008(4) 0.004(4) -0.007(4)
N4 0.032(5) 0.029(5) 0.051(7) -0.001(4) -0.006(5) -0.008(5)
C1 0.035(6) 0.028(6) 0.033(7) -0.004(5) -0.003(6) 0.000(5)
C2 0.028(6) 0.029(6) 0.029(6) 0.001(5) -0.007(6) 0.005(5)
C3 0.031(6) 0.042(6) 0.053(7) -0.006(5) 0.013(6) -0.011(6)
C4 0.036(7) 0.048(7) 0.062(9) 0.005(6) 0.012(7) -0.023(6)
C5 0.026(7) 0.042(7) 0.055(8) -0.003(6) 0.005(6) 0.001(6)
C6 0.036(6) 0.032(6) 0.040(7) 0.009(5) 0.009(6) -0.013(6)
C7 0.050(7) 0.040(7) 0.102(11) -0.023(6) -0.006(7) -0.001(7)

loop_
_atom_type_symbol
_atom_type_description
_atom_type_scat_dispersion_real
_atom_type_scat_dispersion_imag
_atom_type_scat_source
C C 0.0033 0.0016 'International Tables Vol C Tables 4.2.6.8 and 6.1.1.4'
H H 0.0000 0.0000 'International Tables Vol C Tables 4.2.6.8 and 6.1.1.4'
N N 0.0061 0.0033 'International Tables Vol C Tables 4.2.6.8 and 6.1.1.4'
O O 0.0106 0.0060 'International Tables Vol C Tables 4.2.6.8 and 6.1.1.4'
Cl Cl 0.1484 0.1585 'International Tables Vol C Tables 4.2.6.8 and 6.1.1.4'
Pt Pt -1.7033 8.3905 'International Tables Vol C Tables 4.2.6.8 and 6.1.1.4'

loop_
_geom_angle_atom_site_label_1
_geom_angle_atom_site_label_2
_geom_angle_atom_site_label_3
_geom_angle_site_symmetry_1
_geom_angle_site_symmetry_3
_geom_angle
_geom_angle_publ_flag
N3 Pt1 N3 . 7_565 93.0(4) yes
N3 Pt1 N1 . 7_565 176.2(3) yes
N3 Pt1 N1 . . 87.4(3) yes
N1 Pt1 N1 7_565 . 91.9(4) yes
N3 Pt1 Pt2 . . 76.1(2) yes
N1 Pt1 Pt2 . . 107.7(2) yes
N2 Pt2 N2 7_565 . 87.6(4) yes
N2 Pt2 O1 7_565 . 177.0(3) yes
N2 Pt2 O1 . . 91.1(3) yes
O1 Pt2 O1 . 7_565 90.1(4) yes
N2 Pt2 Pt1 . . 101.8(2) yes
O1 Pt2 Pt1 . . 81.15(18) yes
C1 O1 Pt2 . . 124.0(6) ?
C1 N3 Pt1 . . 132.8(7) ?
C4 N4 C5 . . 120.8(8) ?
C4 N4 C7 . . 119.5(8) ?
C5 N4 C7 . . 119.7(8) ?
N3 C1 O1 . . 125.8(9) ?
N3 C1 C2 . . 118.9(9) ?
O1 C1 C2 . . 115.2(9) ?
C6 C2 C3 . . 117.4(8) ?
C6 C2 C1 . . 122.6(9) ?
C3 C2 C1 . . 120.0(8) ?
C4 C3 C2 . . 119.6(9) ?
N4 C4 C3 . . 121.7(9) ?
N4 C5 C6 . . 120.1(9) ?
C2 C6 C5 . . 120.4(9) ?
O2 Cl1 O4 . . 109.5(5) ?
O2 Cl1 O5 . . 110.5(5) ?
O4 Cl1 O5 . . 111.1(5) ?
O2 Cl1 O3 . . 108.6(5) ?
O4 Cl1 O3 . . 107.9(5) ?
O5 Cl1 O3 . . 109.2(5) ?
O8 Cl2 O8 . 7_565 119.9(12) ?
O8 Cl2 O6 . . 114.4(6) ?
O8 Cl2 O7 . . 101.9(8) ?
O6 Cl2 O7 . . 100.0(11) ?
O11A Cl3 O9 . . 114.2(8) ?
O11A Cl3 O10A . . 109.1(6) ?
O9 Cl3 O10A . . 108.2(5) ?
O10A Cl3 O10A . 7_565 108.0(8) ?
O9 Cl3 O11B . . 111.3(17) ?
O9 Cl3 O10B . . 105.0(12) ?
O11B Cl3 O10B . . 114.1(13) ?
O10B Cl3 O10B 7_565 . 107(2) ?
Pt1 N1 H4 . . 109.5 ?
Pt1 N1 H2 . . 109.5 ?
H4 N1 H2 . . 109.5 ?
Pt1 N1 H3 . . 109.5 ?
H4 N1 H3 . . 109.5 ?
H2 N1 H3 . . 109.5 ?
Pt2 N2 H6 . . 109.5 ?
Pt2 N2 H7 . . 109.5 ?
H6 N2 H7 . . 109.5 ?
Pt2 N2 H5 . . 109.5 ?
H6 N2 H5 . . 109.5 ?
H7 N2 H5 . . 109.5 ?
C1 N3 H1 . . 113.6 ?
Pt1 N3 H1 . . 113.6 ?
C4 C3 H8 . . 120.2 ?
C2 C3 H8 . . 120.2 ?
N4 C4 H9 . . 119.2 ?
C3 C4 H9 . . 119.2 ?
N4 C5 H10 . . 119.9 ?
C6 C5 H10 . . 119.9 ?
C2 C6 H11 . . 119.8 ?
C5 C6 H11 . . 119.8 ?
N4 C7 H14 . . 109.5 ?
N4 C7 H12 . . 109.5 ?
H14 C7 H12 . . 109.5 ?
N4 C7 H13 . . 109.5 ?
H14 C7 H13 . . 109.5 ?
H12 C7 H13 . . 109.5 ?

loop_
_geom_bond_atom_site_label_1
_geom_bond_atom_site_label_2
_geom_bond_site_symmetry_2
_geom_bond_distance
_geom_bond_publ_flag
Pt1 N3 . 2.007(7) yes
Pt1 N1 . 2.049(7) yes
Pt1 Pt2 . 3.0569(8) yes
Pt2 N2 . 2.025(6) yes
Pt2 O1 . 2.038(6) yes
Pt1 Pt2 1_554 7.2325(9) yes
O1 C1 . 1.282(10) ?
N3 C1 . 1.260(10) ?
N4 C4 . 1.313(11) ?
N4 C5 . 1.322(11) ?
N4 C7 . 1.498(10) ?
C1 C2 . 1.505(11) ?
C2 C6 . 1.372(11) ?
C2 C3 . 1.381(12) ?
C3 C4 . 1.364(12) ?
C5 C6 . 1.380(12) ?
Cl1 O2 . 1.392(7) ?
Cl1 O4 . 1.397(7) ?
Cl1 O5 . 1.424(7) ?
Cl1 O3 . 1.444(7) ?
Cl2 O8 . 1.327(9) ?
Cl2 O6 . 1.351(13) ?
Cl2 O7 . 1.420(19) ?
Cl3 O11A . 1.417(15) ?
Cl3 O9 . 1.432(9) ?
Cl3 O10A . 1.472(10) ?
Cl3 O11B . 1.50(4) ?
Cl3 O10B . 1.50(3) ?
N1 H4 . 0.8900 ?
N1 H2 . 0.8900 ?
N1 H3 . 0.8900 ?
N2 H6 . 0.8900 ?
N2 H7 . 0.8900 ?
N2 H5 . 0.8900 ?
N3 H1 . 0.8600 ?
C3 H8 . 0.9300 ?
C4 H9 . 0.9300 ?
C5 H10 . 0.9300 ?
C6 H11 . 0.9300 ?
C7 H14 . 0.9600 ?
C7 H12 . 0.9600 ?
C7 H13 . 0.9600 ?

loop_
_geom_hbond_atom_site_label_D
_geom_hbond_atom_site_label_H
_geom_hbond_atom_site_label_A
_geom_hbond_site_symmetry_A
_geom_hbond_distance_DH
_geom_hbond_distance_HA
_geom_hbond_distance_DA
_geom_hbond_angle_DHA
_geom_hbond_publ_flag
N1 H4 O4 . 0.89 2.65 3.136(11) 116 yes
N1 H4 O8 . 0.89 2.43 3.213(13) 146 yes
N1 H3 O10A . 0.89 2.41 3.180(12) 146 yes
N3 H1 O4 . 0.86 2.38 3.118(11) 143 yes
N2 H5 O3 2 0.89 2.52 3.058(11) 119 yes
N2 H6 O2 1_556 0.89 2.58 2.988(10) 109 yes
N2 H5 O5 2 0.89 2.29 3.174(10) 171 yes
N2 H7 O11B 7_565 0.89 2.17 2.96(4) 148 yes

loop_
_geom_torsion_atom_site_label_1
_geom_torsion_atom_site_label_2
_geom_torsion_atom_site_label_3
_geom_torsion_atom_site_label_4
_geom_torsion
_geom_torsion_publ_flag
N1 Pt1 Pt2 N2 4.0(3) yes
N3 Pt1 Pt2 O1 -2.6(3) yes
N3 C1 C2 C6 -151.7(9) ?
O1 C1 C2 C6 32.1(13) ?
N3 C1 C2 C3 31.8(13) ?
O1 C1 C2 C3 -144.4(9) ?
C6 C2 C3 C4 -2.8(15) ?
C1 C2 C3 C4 173.9(9) ?
C5 N4 C4 C3 0.0(16) ?
C7 N4 C4 C3 -177.2(9) ?
C2 C3 C4 N4 1.4(16) ?
C4 N4 C5 C6 0.1(15) ?
C7 N4 C5 C6 177.2(9) ?
C3 C2 C6 C5 2.9(14) ?
C1 C2 C6 C5 -173.8(8) ?
N4 C5 C6 C2 -1.5(15) ?
